data_4114802
loop_
_publ_author_name
'Kevin S. Cook'
'Warren E. Piers'
'Robert McDonald'

_publ_section_title
;
 Synthesis and Chemistry of Zwitterionic Tantala-3-boratacyclopentenes:
 Olefin-like Reactivity of a Borataalkene Ligand
;
_journal_name_full 'Journal of the American Chemical Society'
_journal_page_first 5411
_journal_page_last 5418
_journal_paper_doi 10.1021/ja025547n
_journal_volume 124
_journal_year 2002
_chemical_formula_sum 'C34 H24 B Cl F10 Ta'
_chemical_formula_weight 849.74
_chemical_name_systematic
; 
 ? 
;
_space_group_IT_number 14
_symmetry_cell_setting monoclinic
_symmetry_space_group_name_Hall '-P 2yn'
_symmetry_space_group_name_H-M 'P 1 21/n 1'
_atom_sites_solution_hydrogens geom
_atom_sites_solution_primary direct
_atom_sites_solution_secondary difmap
_audit_creation_method SHELXL-97
_cell_angle_alpha 90.00
_cell_angle_beta 103.1000(10)
_cell_angle_gamma 90.00
_cell_formula_units_Z 4
_cell_length_a 14.9651(7)
_cell_length_b 12.6093(6)
_cell_length_c 16.1443(8)
_cell_measurement_reflns_used 6065
_cell_measurement_temperature 193(2)
_cell_volume 2967.1(2)
_computing_cell_refinement 'Bruker SMART'
_computing_data_collection 'Bruker SMART'
_computing_data_reduction 'Bruker SHELXTL'
_computing_molecular_graphics 'Bruker SHELXTL'
_computing_publication_material 'Bruker SHELXTL'
_computing_structure_refinement 'SHELXL-97 (Sheldrick, 1997)'
_computing_structure_solution 'SHELXS-97 (Sheldrick, 1990)'
_diffrn_ambient_temperature 193(2)
_diffrn_measured_fraction_theta_full 0.993
_diffrn_measured_fraction_theta_max 0.993
_diffrn_measurement_device_type 'CCD area detector'
_diffrn_measurement_method 'phi and omega scans'
_diffrn_radiation_monochromator graphite
_diffrn_radiation_source 'fine-focus sealed tube'
_diffrn_radiation_type MoK\a
_diffrn_radiation_wavelength 0.71073
_diffrn_reflns_av_R_equivalents 0.0246
_diffrn_reflns_av_sigmaI/netI 0.0257
_diffrn_reflns_limit_h_max 18
_diffrn_reflns_limit_h_min -18
_diffrn_reflns_limit_k_max 13
_diffrn_reflns_limit_k_min -15
_diffrn_reflns_limit_l_max 20
_diffrn_reflns_limit_l_min -16
_diffrn_reflns_number 14551
_diffrn_reflns_theta_full 26.39
_diffrn_reflns_theta_max 26.39
_diffrn_reflns_theta_min 1.68
_exptl_absorpt_coefficient_mu 3.883
_exptl_absorpt_correction_T_max 0.6529
_exptl_absorpt_correction_T_min 0.2923
_exptl_absorpt_correction_type SADABS
_exptl_crystal_colour yellow
_exptl_crystal_density_diffrn 1.902
_exptl_crystal_description prism
_exptl_crystal_F_000 1652
_exptl_crystal_size_max 0.42
_exptl_crystal_size_mid 0.34
_exptl_crystal_size_min 0.12
_refine_diff_density_max 1.206
_refine_diff_density_min -1.149
_refine_diff_density_rms 0.101
_refine_ls_extinction_method none
_refine_ls_goodness_of_fit_ref 1.052
_refine_ls_hydrogen_treatment mixed
_refine_ls_matrix_type full
_refine_ls_number_parameters 426
_refine_ls_number_reflns 6057
_refine_ls_number_restraints 0
_refine_ls_restrained_S_all 1.052
_refine_ls_R_factor_all 0.0265
_refine_ls_R_factor_gt 0.0230
_refine_ls_shift/su_max 0.030
_refine_ls_shift/su_mean 0.001
_refine_ls_structure_factor_coef Fsqd
_refine_ls_weighting_details 'calc w=1/[\s^2^(Fo^2^)+(0.0379P)^2^+1.7112P] where P=(Fo^2^+2Fc^2^)/3'
_refine_ls_weighting_scheme calc
_refine_ls_wR_factor_gt 0.0605
_refine_ls_wR_factor_ref 0.0623
_reflns_number_gt 5458
_reflns_number_total 6057
_reflns_threshold_expression >2sigma(I)
_cod_data_source_file ja025547n_s2_2.cif
_cod_data_source_block 3b-t
_cod_database_code 4114802

loop_
_symmetry_equiv_pos_as_xyz
'x, y, z'
'-x+1/2, y+1/2, -z+1/2'
'-x, -y, -z'
'x-1/2, -y-1/2, z-1/2'

loop_
_atom_site_label
_atom_site_type_symbol
_atom_site_fract_x
_atom_site_fract_y
_atom_site_fract_z
_atom_site_U_iso_or_equiv
_atom_site_adp_type
_atom_site_occupancy
_atom_site_symmetry_multiplicity
_atom_site_calc_flag
_atom_site_refinement_flags
Ta Ta 0.226825(7) 0.024647(8) 0.400546(7) 0.01947(5) Uani 1 1 d .
F32 F 0.12325(11) 0.29337(15) 0.25570(11) 0.0317(4) Uani 1 1 d .
F33 F -0.03324(13) 0.38696(17) 0.18666(12) 0.0432(5) Uani 1 1 d .
F34 F -0.15109(13) 0.44997(18) 0.28405(15) 0.0451(5) Uani 1 1 d .
F35 F -0.10570(13) 0.41418(17) 0.45502(14) 0.0450(5) Uani 1 1 d .
F36 F 0.04798(12) 0.31342(16) 0.52584(11) 0.0365(4) Uani 1 1 d .
F42 F 0.23045(13) 0.45345(14) 0.42789(13) 0.0340(4) Uani 1 1 d .
F43 F 0.30649(14) 0.59162(15) 0.54462(15) 0.0465(5) Uani 1 1 d .
F44 F 0.36009(18) 0.53363(18) 0.71102(17) 0.0598(7) Uani 1 1 d .
F45 F 0.33612(18) 0.3290(2) 0.75542(14) 0.0634(7) Uani 1 1 d .
F46 F 0.25824(16) 0.18921(15) 0.64210(12) 0.0467(5) Uani 1 1 d .
C1 C 0.30208(18) 0.1450(2) 0.35371(17) 0.0217(5) Uani 1 1 d .
C2 C 0.26752(18) 0.2268(2) 0.38766(17) 0.0218(5) Uani 1 1 d .
H2 H 0.2921 0.2937 0.3772 0.026 Uiso 1 1 calc R
C3 C 0.15071(19) 0.1160(2) 0.47426(18) 0.0231(5) Uani 1 1 d .
H3A H 0.0835 0.1072 0.4547 0.028 Uiso 1 1 calc R
H3B H 0.1703 0.1023 0.5361 0.028 Uiso 1 1 calc R
C4 C 0.37887(18) 0.1515(2) 0.30961(19) 0.0239(6) Uani 1 1 d .
C5 C 0.3754(2) 0.1045(2) 0.2310(2) 0.0283(6) Uani 1 1 d .
H5 H 0.3229 0.0643 0.2048 0.034 Uiso 1 1 calc R
C6 C 0.4468(2) 0.1150(3) 0.1901(2) 0.0345(7) Uani 1 1 d .
H6 H 0.4422 0.0844 0.1355 0.041 Uiso 1 1 calc R
C7 C 0.5253(2) 0.1704(3) 0.2290(2) 0.0382(8) Uani 1 1 d .
H7 H 0.5748 0.1771 0.2015 0.046 Uiso 1 1 calc R
C8 C 0.5310(2) 0.2152(3) 0.3073(2) 0.0394(8) Uani 1 1 d .
H8 H 0.5849 0.2526 0.3341 0.047 Uiso 1 1 calc R
C9 C 0.4587(2) 0.2066(3) 0.3478(2) 0.0310(7) Uani 1 1 d .
H9 H 0.4635 0.2384 0.4020 0.037 Uiso 1 1 calc R
C10 C 0.2035(4) -0.1735(5) 0.5456(4) 0.097(2) Uani 1 1 d .
H10A H 0.2365 -0.2251 0.5868 0.117 Uiso 1 1 calc R
H10B H 0.1628 -0.2109 0.4986 0.117 Uiso 1 1 calc R
H10C H 0.1671 -0.1268 0.5736 0.117 Uiso 1 1 calc R
C11 C 0.2718(2) -0.1079(3) 0.5113(3) 0.0509(11) Uani 1 1 d .
C12 C 0.3149(3) -0.1331(3) 0.4446(3) 0.0585(13) Uani 1 1 d .
H12 H 0.3091 -0.2017 0.4127 0.070 Uiso 1 1 calc R
C13 C 0.3767(3) -0.0522(5) 0.4398(3) 0.0622(14) Uani 1 1 d .
H13 H 0.4229 -0.0531 0.4038 0.075 Uiso 1 1 calc R
C14 C 0.3740(3) 0.0189(3) 0.5023(4) 0.0638(15) Uani 1 1 d .
H14 H 0.4167 0.0802 0.5184 0.077 Uiso 1 1 calc R
C15 C 0.3120(4) -0.0135(4) 0.5448(3) 0.0595(14) Uani 1 1 d .
H15 H 0.3007 0.0215 0.5970 0.071 Uiso 1 1 calc R
C20 C 0.0004(2) -0.0724(3) 0.3868(2) 0.0373(7) Uani 1 1 d .
H20A H -0.0480 -0.1155 0.3513 0.045 Uiso 1 1 calc R
H20B H -0.0261 -0.0065 0.4026 0.045 Uiso 1 1 calc R
H20C H 0.0285 -0.1120 0.4384 0.045 Uiso 1 1 calc R
C21 C 0.0717(2) -0.0471(2) 0.3384(2) 0.0278(6) Uani 1 1 d .
C22 C 0.1381(2) -0.1167(3) 0.3206(2) 0.0330(7) Uani 1 1 d .
H22 H 0.1437 -0.1935 0.3362 0.040 Uiso 1 1 calc R
C23 C 0.1885(2) -0.0644(3) 0.2679(2) 0.0333(7) Uani 1 1 d .
H23 H 0.2330 -0.0989 0.2385 0.040 Uiso 1 1 calc R
C24 C 0.1505(2) 0.0378(3) 0.2505(2) 0.0308(7) Uani 1 1 d .
H24 H 0.1658 0.0895 0.2087 0.037 Uiso 1 1 calc R
C25 C 0.0809(2) 0.0497(3) 0.2955(2) 0.0274(6) Uani 1 1 d .
H25 H 0.0397 0.1127 0.2922 0.033 Uiso 1 1 calc R
C31 C 0.09506(18) 0.2968(2) 0.39522(18) 0.0224(5) Uani 1 1 d .
C32 C 0.06874(18) 0.3196(2) 0.30948(18) 0.0234(6) Uani 1 1 d .
C33 C -0.0129(2) 0.3686(2) 0.27073(19) 0.0282(6) Uani 1 1 d .
C34 C -0.07269(19) 0.4002(2) 0.3195(2) 0.0309(7) Uani 1 1 d .
C35 C -0.04943(19) 0.3821(2) 0.4052(2) 0.0304(6) Uani 1 1 d .
C36 C 0.03154(19) 0.3303(2) 0.44074(19) 0.0258(6) Uani 1 1 d .
C41 C 0.23864(18) 0.3108(2) 0.52608(18) 0.0239(6) Uani 1 1 d .
C42 C 0.25456(19) 0.4166(2) 0.50866(19) 0.0274(6) Uani 1 1 d .
C43 C 0.2943(2) 0.4910(3) 0.5681(2) 0.0335(7) Uani 1 1 d .
C44 C 0.3210(2) 0.4621(3) 0.6520(2) 0.0392(8) Uani 1 1 d .
C45 C 0.3083(2) 0.3593(3) 0.6735(2) 0.0396(8) Uani 1 1 d .
C46 C 0.2677(2) 0.2872(3) 0.6122(2) 0.0322(7) Uani 1 1 d .
B B 0.1881(2) 0.2325(2) 0.4458(2) 0.0208(6) Uani 1 1 d .
Cl1S Cl 0.01025(7) 0.14935(8) 0.06629(7) 0.0521(2) Uani 1 1 d .
C1S C 0.0221(3) 0.0076(4) 0.0452(3) 0.0592(12) Uani 1 1 d .
H1SA H 0.0877 -0.0127 0.0564 0.071 Uiso 1 1 calc R
H1SB H -0.0085 -0.0359 0.0816 0.071 Uiso 1 1 calc R

loop_
_atom_site_aniso_label
_atom_site_aniso_U_11
_atom_site_aniso_U_22
_atom_site_aniso_U_33
_atom_site_aniso_U_23
_atom_site_aniso_U_13
_atom_site_aniso_U_12
Ta 0.01844(7) 0.01973(8) 0.02080(7) -0.00024(4) 0.00561(5) 0.00035(4)
F32 0.0308(9) 0.0424(10) 0.0237(9) 0.0034(7) 0.0099(7) 0.0063(8)
F33 0.0390(10) 0.0575(12) 0.0298(10) 0.0106(9) 0.0007(8) 0.0109(9)
F34 0.0266(9) 0.0497(11) 0.0553(13) 0.0050(10) 0.0015(9) 0.0157(9)
F35 0.0305(9) 0.0567(13) 0.0539(13) -0.0020(10) 0.0224(9) 0.0142(9)
F36 0.0354(9) 0.0495(11) 0.0291(10) 0.0028(8) 0.0167(8) 0.0093(8)
F42 0.0380(10) 0.0281(9) 0.0351(10) 0.0038(8) 0.0067(8) -0.0029(8)
F43 0.0407(11) 0.0281(10) 0.0702(15) -0.0093(9) 0.0115(10) -0.0077(8)
F44 0.0590(15) 0.0551(15) 0.0558(15) -0.0296(11) -0.0069(12) -0.0045(11)
F45 0.0889(17) 0.0624(14) 0.0279(12) -0.0067(10) -0.0094(11) 0.0101(13)
F46 0.0754(14) 0.0355(10) 0.0244(10) 0.0039(8) 0.0013(9) 0.0030(10)
C1 0.0190(12) 0.0253(14) 0.0203(14) -0.0010(10) 0.0038(10) -0.0010(11)
C2 0.0203(13) 0.0244(13) 0.0209(14) 0.0011(10) 0.0050(11) -0.0010(10)
C3 0.0231(13) 0.0226(13) 0.0254(14) 0.0003(11) 0.0093(11) 0.0011(11)
C4 0.0229(13) 0.0208(13) 0.0296(15) 0.0022(11) 0.0094(11) 0.0037(11)
C5 0.0310(15) 0.0235(14) 0.0335(17) -0.0018(12) 0.0135(13) 0.0005(12)
C6 0.0435(18) 0.0275(15) 0.0395(18) 0.0022(13) 0.0239(15) 0.0083(14)
C7 0.0334(16) 0.0357(17) 0.055(2) 0.0105(15) 0.0293(16) 0.0080(14)
C8 0.0242(15) 0.0409(18) 0.055(2) 0.0035(16) 0.0139(15) -0.0029(14)
C9 0.0252(14) 0.0345(16) 0.0350(17) -0.0044(13) 0.0104(13) -0.0014(13)
C10 0.065(3) 0.107(4) 0.123(5) 0.081(4) 0.028(3) 0.014(3)
C11 0.0313(17) 0.057(2) 0.065(3) 0.039(2) 0.0129(17) 0.0151(17)
C12 0.065(3) 0.040(2) 0.053(2) -0.0147(18) -0.023(2) 0.033(2)
C13 0.0303(19) 0.106(4) 0.055(3) 0.043(3) 0.0202(18) 0.034(2)
C14 0.047(2) 0.051(3) 0.074(4) 0.022(2) -0.026(3) -0.0052(19)
C15 0.079(3) 0.056(3) 0.032(2) -0.0024(18) -0.010(2) 0.043(2)
C20 0.0318(16) 0.0446(19) 0.0372(18) 0.0009(15) 0.0111(14) -0.0123(15)
C21 0.0255(14) 0.0296(15) 0.0279(16) -0.0020(12) 0.0056(12) -0.0077(12)
C22 0.0298(15) 0.0278(15) 0.0400(18) -0.0067(13) 0.0048(13) -0.0060(13)
C23 0.0294(15) 0.0380(17) 0.0339(17) -0.0144(14) 0.0103(13) -0.0049(14)
C24 0.0312(16) 0.0383(17) 0.0206(15) -0.0008(12) 0.0011(12) -0.0076(13)
C25 0.0227(14) 0.0310(14) 0.0262(15) -0.0007(12) 0.0008(12) -0.0014(12)
C31 0.0194(12) 0.0206(13) 0.0275(15) -0.0008(11) 0.0064(11) -0.0007(11)
C32 0.0206(13) 0.0227(13) 0.0278(15) 0.0017(11) 0.0077(11) -0.0006(11)
C33 0.0260(14) 0.0280(15) 0.0281(16) 0.0033(12) 0.0008(12) -0.0024(12)
C34 0.0200(13) 0.0256(15) 0.0446(19) 0.0016(13) 0.0020(13) 0.0026(11)
C35 0.0225(13) 0.0288(15) 0.0439(19) -0.0026(13) 0.0159(13) 0.0004(12)
C36 0.0244(13) 0.0279(14) 0.0262(15) 0.0001(11) 0.0077(11) -0.0014(11)
C41 0.0200(12) 0.0280(14) 0.0240(15) -0.0034(11) 0.0061(11) 0.0058(11)
C42 0.0203(13) 0.0308(15) 0.0317(16) -0.0032(12) 0.0075(11) 0.0042(12)
C43 0.0230(15) 0.0302(16) 0.047(2) -0.0098(14) 0.0074(14) 0.0006(12)
C44 0.0301(16) 0.0417(19) 0.042(2) -0.0192(15) 0.0015(15) 0.0014(14)
C45 0.0389(18) 0.049(2) 0.0275(17) -0.0103(14) 0.0003(14) 0.0101(15)
C46 0.0351(17) 0.0306(16) 0.0301(17) -0.0011(12) 0.0057(13) 0.0074(13)
B 0.0209(14) 0.0220(14) 0.0194(15) -0.0007(11) 0.0043(12) 0.0015(12)
Cl1S 0.0518(5) 0.0516(5) 0.0495(6) 0.0022(4) 0.0042(4) -0.0032(4)
C1S 0.036(2) 0.092(3) 0.047(3) 0.023(2) 0.0054(18) 0.005(2)

loop_
_atom_type_symbol
_atom_type_description
_atom_type_scat_dispersion_real
_atom_type_scat_dispersion_imag
_atom_type_scat_source
C C 0.0033 0.0016 'International Tables Vol C Tables 4.2.6.8 and 6.1.1.4'
H H 0.0000 0.0000 'International Tables Vol C Tables 4.2.6.8 and 6.1.1.4'
B B 0.0013 0.0007 'International Tables Vol C Tables 4.2.6.8 and 6.1.1.4'
F F 0.0171 0.0103 'International Tables Vol C Tables 4.2.6.8 and 6.1.1.4'
Cl Cl 0.1484 0.1585 'International Tables Vol C Tables 4.2.6.8 and 6.1.1.4'
Ta Ta -0.7052 6.5227 'International Tables Vol C Tables 4.2.6.8 and 6.1.1.4'

loop_
_geom_angle_atom_site_label_1
_geom_angle_atom_site_label_2
_geom_angle_atom_site_label_3
_geom_angle
_geom_angle_site_symmetry_1
C1 Ta C3 101.72(10) .
C1 Ta C23 93.23(11) .
C3 Ta C23 134.52(11) .
C1 Ta C13 80.99(14) .
C3 Ta C13 130.56(15) .
C23 Ta C13 93.91(16) .
C1 Ta C12 113.37(15) .
C3 Ta C12 126.99(14) .
C23 Ta C12 83.07(13) .
C13 Ta C12 33.72(17) .
C1 Ta C22 127.42(11) .
C3 Ta C22 113.21(11) .
C23 Ta C22 34.51(11) .
C13 Ta C22 102.21(17) .
C12 Ta C22 75.23(13) .
C1 Ta C11 132.19(11) .
C3 Ta C11 93.12(13) .
C23 Ta C11 108.00(15) .
C13 Ta C11 55.89(13) .
C12 Ta C11 33.95(15) .
C22 Ta C11 84.99(14) .
C1 Ta C14 77.89(14) .
C3 Ta C14 98.86(17) .
C23 Ta C14 126.35(17) .
C13 Ta C14 32.64(18) .
C12 Ta C14 54.79(14) .
C22 Ta C14 130.01(13) .
C11 Ta C14 54.87(15) .
C1 Ta C15 106.04(16) .
C3 Ta C15 78.78(13) .
C23 Ta C15 137.49(13) .
C13 Ta C15 53.90(16) .
C12 Ta C15 54.60(13) .
C22 Ta C15 118.06(15) .
C11 Ta C15 33.12(16) .
C14 Ta C15 31.89(19) .
C1 Ta C24 76.39(10) .
C3 Ta C24 108.95(11) .
C23 Ta C24 34.08(12) .
C13 Ta C24 119.37(14) .
C12 Ta C24 116.88(12) .
C22 Ta C24 56.10(11) .
C11 Ta C24 140.13(14) .
C14 Ta C24 145.22(18) .
C15 Ta C24 171.47(12) .
C1 Ta C25 96.98(10) .
C3 Ta C25 79.34(11) .
C23 Ta C25 56.16(11) .
C13 Ta C25 149.97(16) .
C12 Ta C25 130.62(12) .
C22 Ta C25 55.42(11) .
C11 Ta C25 130.55(12) .
C14 Ta C25 174.17(12) .
C15 Ta C25 150.91(16) .
C24 Ta C25 33.35(11) .
C1 Ta C21 129.65(10) .
C3 Ta C21 81.67(11) .
C23 Ta C21 56.59(11) .
C13 Ta C21 133.97(18) .
C12 Ta C21 102.59(13) .
C22 Ta C21 33.30(11) .
C11 Ta C21 97.17(12) .
C14 Ta C21 152.03(13) .
C15 Ta C21 123.59(17) .
C24 Ta C21 55.86(11) .
C25 Ta C21 33.52(10) .
C2 C1 C4 124.9(2) .
C2 C1 Ta 96.91(19) .
C4 C1 Ta 137.6(2) .
C1 C2 B 131.1(2) .
C1 C2 Ta 53.16(15) .
B C2 Ta 77.97(14) .
B C3 Ta 93.81(16) .
C5 C4 C9 117.8(3) .
C5 C4 C1 122.8(3) .
C9 C4 C1 119.5(3) .
C6 C5 C4 121.4(3) .
C5 C6 C7 119.9(3) .
C8 C7 C6 119.7(3) .
C7 C8 C9 120.6(3) .
C8 C9 C4 120.6(3) .
C15 C11 C12 105.0(4) .
C15 C11 C10 126.5(5) .
C12 C11 C10 128.3(5) .
C15 C11 Ta 73.7(2) .
C12 C11 Ta 72.0(2) .
C10 C11 Ta 123.2(3) .
C13 C12 C11 107.5(4) .
C13 C12 Ta 72.7(2) .
C11 C12 Ta 74.0(2) .
C14 C13 C12 108.2(4) .
C14 C13 Ta 75.3(2) .
C12 C13 Ta 73.5(2) .
C15 C14 C13 108.7(4) .
C15 C14 Ta 74.2(3) .
C13 C14 Ta 72.1(2) .
C14 C15 C11 110.6(4) .
C14 C15 Ta 73.9(3) .
C11 C15 Ta 73.2(2) .
C22 C21 C25 106.5(3) .
C22 C21 C20 126.6(3) .
C25 C21 C20 126.7(3) .
C22 C21 Ta 70.71(17) .
C25 C21 Ta 72.54(16) .
C20 C21 Ta 125.5(2) .
C21 C22 C23 109.2(3) .
C21 C22 Ta 75.98(18) .
C23 C22 Ta 71.06(17) .
C24 C23 C22 107.4(3) .
C24 C23 Ta 75.61(18) .
C22 C23 Ta 74.43(18) .
C25 C24 C23 107.8(3) .
C25 C24 Ta 74.28(18) .
C23 C24 Ta 70.30(18) .
C24 C25 C21 108.9(3) .
C24 C25 Ta 72.38(17) .
C21 C25 Ta 73.95(17) .
C32 C31 C36 113.1(2) .
C32 C31 B 127.8(2) .
C36 C31 B 119.1(2) .
F32 C32 C31 120.9(2) .
F32 C32 C33 114.5(3) .
C31 C32 C33 124.6(3) .
F33 C33 C34 120.0(3) .
F33 C33 C32 120.6(3) .
C34 C33 C32 119.4(3) .
F34 C34 C35 120.5(3) .
F34 C34 C33 120.8(3) .
C35 C34 C33 118.7(3) .
F35 C35 C34 120.1(3) .
F35 C35 C36 120.0(3) .
C34 C35 C36 119.8(3) .
F36 C36 C35 115.8(3) .
F36 C36 C31 119.9(2) .
C35 C36 C31 124.3(3) .
C46 C41 C42 112.2(3) .
C46 C41 B 129.3(3) .
C42 C41 B 118.5(2) .
F42 C42 C43 114.6(3) .
F42 C42 C41 120.1(3) .
C43 C42 C41 125.3(3) .
F43 C43 C44 120.0(3) .
F43 C43 C42 120.7(3) .
C44 C43 C42 119.3(3) .
F44 C44 C45 121.2(4) .
F44 C44 C43 120.2(3) .
C45 C44 C43 118.5(3) .
F45 C45 C44 119.2(3) .
F45 C45 C46 120.4(3) .
C44 C45 C46 120.4(3) .
F46 C46 C45 114.3(3) .
F46 C46 C41 121.4(3) .
C45 C46 C41 124.3(3) .
C31 B C41 106.0(2) .
C31 B C3 105.6(2) .
C41 B C3 115.3(2) .
C31 B C2 111.6(2) .
C41 B C2 101.9(2) .
C3 B C2 116.1(2) .
C1S C1S Cl1S 105.7(4) 3

loop_
_geom_bond_atom_site_label_1
_geom_bond_atom_site_label_2
_geom_bond_distance
_geom_bond_site_symmetry_2
Ta C1 2.128(3) .
Ta C3 2.158(3) .
Ta C23 2.370(3) .
Ta C13 2.393(4) .
Ta C12 2.403(3) .
Ta C22 2.414(3) .
Ta C11 2.428(3) .
Ta C14 2.432(4) .
Ta C15 2.435(4) .
Ta C24 2.439(3) .
Ta C25 2.463(3) .
Ta C21 2.481(3) .
F32 C32 1.360(3) .
F33 C33 1.342(4) .
F34 C34 1.339(3) .
F35 C35 1.352(3) .
F36 C36 1.356(3) .
F42 C42 1.354(4) .
F43 C43 1.348(4) .
F44 C44 1.346(4) .
F45 C45 1.348(4) .
F46 C46 1.345(4) .
C1 C2 1.327(4) .
C1 C4 1.485(4) .
C2 B 1.675(4) .
C3 B 1.672(4) .
C4 C5 1.391(4) .
C4 C9 1.398(4) .
C5 C6 1.384(4) .
C6 C7 1.388(5) .
C7 C8 1.368(5) .
C8 C9 1.391(4) .
C10 C11 1.514(6) .
C11 C15 1.386(7) .
C11 C12 1.411(6) .
C12 C13 1.391(7) .
C13 C14 1.356(8) .
C14 C15 1.337(8) .
C20 C21 1.493(4) .
C21 C22 1.404(5) .
C21 C25 1.426(4) .
C22 C23 1.420(5) .
C23 C24 1.411(5) .
C24 C25 1.407(5) .
C31 C32 1.381(4) .
C31 C36 1.392(4) .
C31 B 1.658(4) .
C32 C33 1.385(4) .
C33 C34 1.378(4) .
C34 C35 1.367(5) .
C35 C36 1.382(4) .
C41 C46 1.391(4) .
C41 C42 1.395(4) .
C41 B 1.667(4) .
C42 C43 1.377(4) .
C43 C44 1.372(6) .
C44 C45 1.367(5) .
C45 C46 1.380(5) .
Cl1S C1S 1.835(5) .
C1S C1S 1.471(9) 3

loop_
_geom_torsion_atom_site_label_1
_geom_torsion_atom_site_label_2
_geom_torsion_atom_site_label_3
_geom_torsion_atom_site_label_4
_geom_torsion
_geom_torsion_site_symmetry_3
_geom_torsion_site_symmetry_4
C3 Ta C1 C2 -2.07(19) . .
C23 Ta C1 C2 134.72(19) . .
C13 Ta C1 C2 -131.8(2) . .
C12 Ta C1 C2 -141.44(18) . .
C22 Ta C1 C2 129.65(18) . .
C11 Ta C1 C2 -107.3(2) . .
C14 Ta C1 C2 -98.8(2) . .
C15 Ta C1 C2 -83.6(2) . .
C24 Ta C1 C2 104.85(19) . .
C25 Ta C1 C2 78.43(19) . .
C21 Ta C1 C2 86.8(2) . .
C3 Ta C1 C4 169.0(3) . .
C23 Ta C1 C4 -54.2(3) . .
C13 Ta C1 C4 39.2(3) . .
C12 Ta C1 C4 29.6(3) . .
C22 Ta C1 C4 -59.3(3) . .
C11 Ta C1 C4 63.7(3) . .
C14 Ta C1 C4 72.3(3) . .
C15 Ta C1 C4 87.4(3) . .
C24 Ta C1 C4 -84.1(3) . .
C25 Ta C1 C4 -110.5(3) . .
C21 Ta C1 C4 -102.2(3) . .
C4 C1 C2 B -174.3(3) . .
Ta C1 C2 B -1.6(3) . .
C4 C1 C2 Ta -172.7(3) . .
C3 Ta C2 C1 177.9(2) . .
C23 Ta C2 C1 -50.7(2) . .
C13 Ta C2 C1 48.6(2) . .
C12 Ta C2 C1 53.4(3) . .
C22 Ta C2 C1 -77.5(2) . .
C11 Ta C2 C1 101.5(2) . .
C14 Ta C2 C1 76.4(2) . .
C15 Ta C2 C1 103.6(2) . .
C24 Ta C2 C1 -70.47(19) . .
C25 Ta C2 C1 -103.48(19) . .
C21 Ta C2 C1 -114.85(19) . .
C1 Ta C2 B 178.7(3) . .
C3 Ta C2 B -3.40(15) . .
C23 Ta C2 B 128.04(15) . .
C13 Ta C2 B -132.67(18) . .
C12 Ta C2 B -127.8(2) . .
C22 Ta C2 B 101.28(19) . .
C11 Ta C2 B -79.8(2) . .
C14 Ta C2 B -104.9(2) . .
C15 Ta C2 B -77.70(19) . .
C24 Ta C2 B 108.27(16) . .
C25 Ta C2 B 75.25(15) . .
C21 Ta C2 B 63.88(17) . .
C1 Ta C3 B 4.43(17) . .
C23 Ta C3 B -102.10(19) . .
C13 Ta C3 B 92.5(2) . .
C12 Ta C3 B 135.98(19) . .
C22 Ta C3 B -135.41(16) . .
C11 Ta C3 B 138.71(18) . .
C14 Ta C3 B 83.79(18) . .
C15 Ta C3 B 108.7(2) . .
C24 Ta C3 B -75.03(17) . .
C25 Ta C3 B -90.58(17) . .
C21 Ta C3 B -124.50(17) . .
C2 C1 C4 C5 -132.0(3) . .
Ta C1 C4 C5 58.9(4) . .
C2 C1 C4 C9 48.2(4) . .
Ta C1 C4 C9 -121.0(3) . .
C9 C4 C5 C6 -2.4(4) . .
C1 C4 C5 C6 177.7(3) . .
C4 C5 C6 C7 2.3(5) . .
C5 C6 C7 C8 -0.7(5) . .
C6 C7 C8 C9 -0.5(5) . .
C7 C8 C9 C4 0.3(5) . .
C5 C4 C9 C8 1.1(5) . .
C1 C4 C9 C8 -179.0(3) . .
C1 Ta C11 C15 45.0(4) . .
C3 Ta C11 C15 -63.9(3) . .
C23 Ta C11 C15 157.0(3) . .
C13 Ta C11 C15 74.7(3) . .
C12 Ta C11 C15 112.2(4) . .
C22 Ta C11 C15 -176.9(3) . .
C14 Ta C11 C15 34.8(3) . .
C24 Ta C11 C15 171.2(3) . .
C25 Ta C11 C15 -142.5(3) . .
C21 Ta C11 C15 -145.9(3) . .
C1 Ta C11 C12 -67.2(3) . .
C3 Ta C11 C12 -176.1(3) . .
C23 Ta C11 C12 44.8(3) . .
C13 Ta C11 C12 -37.5(3) . .
C22 Ta C11 C12 70.9(3) . .
C14 Ta C11 C12 -77.5(3) . .
C15 Ta C11 C12 -112.2(4) . .
C24 Ta C11 C12 59.0(3) . .
C25 Ta C11 C12 105.3(2) . .
C21 Ta C11 C12 101.9(3) . .
C1 Ta C11 C10 168.4(4) . .
C3 Ta C11 C10 59.5(5) . .
C23 Ta C11 C10 -79.7(5) . .
C13 Ta C11 C10 -162.0(6) . .
C12 Ta C11 C10 -124.5(6) . .
C22 Ta C11 C10 -53.6(5) . .
C14 Ta C11 C10 158.1(6) . .
C15 Ta C11 C10 123.3(6) . .
C24 Ta C11 C10 -65.5(5) . .
C25 Ta C11 C10 -19.2(5) . .
C21 Ta C11 C10 -22.5(5) . .
C15 C11 C12 C13 -1.4(4) . .
C10 C11 C12 C13 -175.9(4) . .
Ta C11 C12 C13 65.5(3) . .
C15 C11 C12 Ta -66.9(2) . .
C10 C11 C12 Ta 118.5(4) . .
C1 Ta C12 C13 17.3(3) . .
C3 Ta C12 C13 -109.8(3) . .
C23 Ta C12 C13 107.8(3) . .
C22 Ta C12 C13 142.1(3) . .
C11 Ta C12 C13 -114.6(4) . .
C14 Ta C12 C13 -36.9(3) . .
C15 Ta C12 C13 -76.3(3) . .
C24 Ta C12 C13 103.4(3) . .
C25 Ta C12 C13 140.3(3) . .
C21 Ta C12 C13 161.3(3) . .
C1 Ta C12 C11 131.9(3) . .
C3 Ta C12 C11 4.9(3) . .
C23 Ta C12 C11 -137.5(3) . .
C13 Ta C12 C11 114.6(4) . .
C22 Ta C12 C11 -103.3(3) . .
C14 Ta C12 C11 77.7(3) . .
C15 Ta C12 C11 38.4(3) . .
C24 Ta C12 C11 -142.0(2) . .
C25 Ta C12 C11 -105.0(3) . .
C21 Ta C12 C11 -84.1(3) . .
C11 C12 C13 C14 1.5(4) . .
Ta C12 C13 C14 67.9(3) . .
C11 C12 C13 Ta -66.4(2) . .
C1 Ta C13 C14 81.6(3) . .
C3 Ta C13 C14 -16.2(4) . .
C23 Ta C13 C14 174.2(3) . .
C12 Ta C13 C14 -114.4(4) . .
C22 Ta C13 C14 -151.9(3) . .
C11 Ta C13 C14 -76.6(3) . .
C15 Ta C13 C14 -35.9(3) . .
C24 Ta C13 C14 150.3(3) . .
C25 Ta C13 C14 170.0(3) . .
C21 Ta C13 C14 -140.3(3) . .
C1 Ta C13 C12 -164.0(3) . .
C3 Ta C13 C12 98.3(3) . .
C23 Ta C13 C12 -71.3(3) . .
C22 Ta C13 C12 -37.4(3) . .
C11 Ta C13 C12 37.8(3) . .
C14 Ta C13 C12 114.4(4) . .
C15 Ta C13 C12 78.5(3) . .
C24 Ta C13 C12 -95.2(3) . .
C25 Ta C13 C12 -75.6(3) . .
C21 Ta C13 C12 -25.8(3) . .
C12 C13 C14 C15 -1.0(5) . .
Ta C13 C14 C15 65.7(3) . .
C12 C13 C14 Ta -66.8(3) . .
C1 Ta C14 C15 151.6(3) . .
C3 Ta C14 C15 51.4(3) . .
C23 Ta C14 C15 -123.3(3) . .
C13 Ta C14 C15 -116.2(4) . .
C12 Ta C14 C15 -78.0(3) . .
C22 Ta C14 C15 -79.2(4) . .
C11 Ta C14 C15 -36.1(3) . .
C24 Ta C14 C15 -165.4(2) . .
C25 Ta C14 C15 123.0(15) . .
C21 Ta C14 C15 -37.5(5) . .
C1 Ta C14 C13 -92.2(3) . .
C3 Ta C14 C13 167.6(3) . .
C23 Ta C14 C13 -7.1(4) . .
C12 Ta C14 C13 38.2(3) . .
C22 Ta C14 C13 37.0(4) . .
C11 Ta C14 C13 80.1(3) . .
C15 Ta C14 C13 116.2(4) . .
C24 Ta C14 C13 -49.1(4) . .
C25 Ta C14 C13 -120.8(15) . .
C21 Ta C14 C13 78.7(5) . .
C13 C14 C15 C11 0.1(5) . .
Ta C14 C15 C11 64.5(3) . .
C13 C14 C15 Ta -64.3(3) . .
C12 C11 C15 C14 0.8(4) . .
C10 C11 C15 C14 175.5(4) . .
Ta C11 C15 C14 -65.0(3) . .
C12 C11 C15 Ta 65.7(2) . .
C10 C11 C15 Ta -119.6(4) . .
C1 Ta C15 C14 -28.9(3) . .
C3 Ta C15 C14 -128.0(3) . .
C23 Ta C15 C14 84.7(4) . .
C13 Ta C15 C14 36.8(3) . .
C12 Ta C15 C14 78.7(3) . .
C22 Ta C15 C14 121.5(3) . .
C11 Ta C15 C14 118.0(4) . .
C24 Ta C15 C14 76.5(12) . .
C25 Ta C15 C14 -169.9(3) . .
C21 Ta C15 C14 160.0(3) . .
C1 Ta C15 C11 -146.9(3) . .
C3 Ta C15 C11 113.9(3) . .
C23 Ta C15 C11 -33.4(4) . .
C13 Ta C15 C11 -81.2(3) . .
C12 Ta C15 C11 -39.4(2) . .
C22 Ta C15 C11 3.5(3) . .
C14 Ta C15 C11 -118.0(4) . .
C24 Ta C15 C11 -41.5(13) . .
C25 Ta C15 C11 72.1(3) . .
C21 Ta C15 C11 41.9(3) . .
C1 Ta C21 C22 100.1(2) . .
C3 Ta C21 C22 -161.5(2) . .
C23 Ta C21 C22 37.5(2) . .
C13 Ta C21 C22 -21.0(3) . .
C12 Ta C21 C22 -35.3(2) . .
C11 Ta C21 C22 -69.4(2) . .
C14 Ta C21 C22 -68.3(4) . .
C15 Ta C21 C22 -91.0(2) . .
C24 Ta C21 C22 78.7(2) . .
C25 Ta C21 C22 115.2(3) . .
C1 Ta C21 C25 -15.1(2) . .
C3 Ta C21 C25 83.3(2) . .
C23 Ta C21 C25 -77.8(2) . .
C13 Ta C21 C25 -136.2(2) . .
C12 Ta C21 C25 -150.6(2) . .
C22 Ta C21 C25 -115.2(3) . .
C11 Ta C21 C25 175.4(2) . .
C14 Ta C21 C25 176.5(3) . .
C15 Ta C21 C25 153.8(2) . .
C24 Ta C21 C25 -36.48(19) . .
C1 Ta C21 C20 -138.1(3) . .
C3 Ta C21 C20 -39.8(3) . .
C23 Ta C21 C20 159.2(3) . .
C13 Ta C21 C20 100.7(3) . .
C12 Ta C21 C20 86.4(3) . .
C22 Ta C21 C20 121.7(4) . .
C11 Ta C21 C20 52.3(3) . .
C14 Ta C21 C20 53.4(5) . .
C15 Ta C21 C20 30.7(3) . .
C24 Ta C21 C20 -159.5(3) . .
C25 Ta C21 C20 -123.0(4) . .
C25 C21 C22 C23 0.4(3) . .
C20 C21 C22 C23 175.8(3) . .
Ta C21 C22 C23 -63.8(2) . .
C25 C21 C22 Ta 64.2(2) . .
C20 C21 C22 Ta -120.4(3) . .
C1 Ta C22 C21 -107.4(2) . .
C3 Ta C22 C21 19.9(2) . .
C23 Ta C22 C21 -116.3(3) . .
C13 Ta C22 C21 164.7(2) . .
C12 Ta C22 C21 144.3(2) . .
C11 Ta C22 C21 111.2(2) . .
C14 Ta C22 C21 145.3(3) . .
C15 Ta C22 C21 109.3(2) . .
C24 Ta C22 C21 -78.0(2) . .
C25 Ta C22 C21 -37.36(19) . .
C1 Ta C22 C23 9.0(2) . .
C3 Ta C22 C23 136.29(19) . .
C13 Ta C22 C23 -79.0(2) . .
C12 Ta C22 C23 -99.4(2) . .
C11 Ta C22 C23 -132.5(2) . .
C14 Ta C22 C23 -98.3(3) . .
C15 Ta C22 C23 -134.4(2) . .
C24 Ta C22 C23 38.4(2) . .
C25 Ta C22 C23 79.0(2) . .
C21 Ta C22 C23 116.3(3) . .
C21 C22 C23 C24 -2.0(4) . .
Ta C22 C23 C24 -69.0(2) . .
C21 C22 C23 Ta 67.0(2) . .
C1 Ta C23 C24 -59.7(2) . .
C3 Ta C23 C24 50.2(3) . .
C13 Ta C23 C24 -140.9(2) . .
C12 Ta C23 C24 -172.9(2) . .
C22 Ta C23 C24 113.1(3) . .
C11 Ta C23 C24 163.74(19) . .
C14 Ta C23 C24 -137.1(2) . .
C15 Ta C23 C24 -177.8(3) . .
C25 Ta C23 C24 36.50(18) . .
C21 Ta C23 C24 77.0(2) . .
C1 Ta C23 C22 -172.88(19) . .
C3 Ta C23 C22 -63.0(2) . .
C13 Ta C23 C22 105.9(2) . .
C12 Ta C23 C22 74.0(2) . .
C11 Ta C23 C22 50.6(2) . .
C14 Ta C23 C22 109.8(2) . .
C15 Ta C23 C22 69.0(3) . .
C24 Ta C23 C22 -113.1(3) . .
C25 Ta C23 C22 -76.6(2) . .
C21 Ta C23 C22 -36.12(18) . .
C22 C23 C24 C25 2.9(3) . .
Ta C23 C24 C25 -65.3(2) . .
C22 C23 C24 Ta 68.2(2) . .
C1 Ta C24 C25 -126.5(2) . .
C3 Ta C24 C25 -28.6(2) . .
C23 Ta C24 C25 116.0(3) . .
C13 Ta C24 C25 162.2(2) . .
C12 Ta C24 C25 123.9(2) . .
C22 Ta C24 C25 77.1(2) . .
C11 Ta C24 C25 91.5(2) . .
C14 Ta C24 C25 -169.9(2) . .
C15 Ta C24 C25 125.9(11) . .
C21 Ta C24 C25 36.67(18) . .
C1 Ta C24 C23 117.5(2) . .
C3 Ta C24 C23 -144.63(18) . .
C13 Ta C24 C23 46.2(3) . .
C12 Ta C24 C23 7.9(3) . .
C22 Ta C24 C23 -38.88(18) . .
C11 Ta C24 C23 -24.6(3) . .
C14 Ta C24 C23 74.1(3) . .
C15 Ta C24 C23 9.9(11) . .
C25 Ta C24 C23 -116.0(3) . .
C21 Ta C24 C23 -79.3(2) . .
C23 C24 C25 C21 -2.7(3) . .
Ta C24 C25 C21 -65.4(2) . .
C23 C24 C25 Ta 62.7(2) . .
C22 C21 C25 C24 1.5(3) . .
C20 C21 C25 C24 -173.9(3) . .
Ta C21 C25 C24 64.4(2) . .
C22 C21 C25 Ta -63.0(2) . .
C20 C21 C25 Ta 121.6(3) . .
C1 Ta C25 C24 51.9(2) . .
C3 Ta C25 C24 152.5(2) . .
C23 Ta C25 C24 -37.33(19) . .
C13 Ta C25 C24 -32.2(4) . .
C12 Ta C25 C24 -77.3(3) . .
C22 Ta C25 C24 -79.4(2) . .
C11 Ta C25 C24 -122.5(2) . .
C14 Ta C25 C24 80.0(17) . .
C15 Ta C25 C24 -165.7(2) . .
C21 Ta C25 C24 -116.5(3) . .
C1 Ta C25 C21 168.34(19) . .
C3 Ta C25 C21 -91.0(2) . .
C23 Ta C25 C21 79.1(2) . .
C13 Ta C25 C21 84.3(4) . .
C12 Ta C25 C21 39.2(3) . .
C22 Ta C25 C21 37.11(19) . .
C11 Ta C25 C21 -6.0(3) . .
C14 Ta C25 C21 -163.5(16) . .
C15 Ta C25 C21 -49.2(3) . .
C24 Ta C25 C21 116.5(3) . .
C36 C31 C32 F32 179.3(2) . .
B C31 C32 F32 -3.2(4) . .
C36 C31 C32 C33 -1.3(4) . .
B C31 C32 C33 176.1(3) . .
F32 C32 C33 F33 -0.1(4) . .
C31 C32 C33 F33 -179.5(3) . .
F32 C32 C33 C34 -178.9(3) . .
C31 C32 C33 C34 1.7(5) . .
F33 C33 C34 F34 -0.4(4) . .
C32 C33 C34 F34 178.4(3) . .
F33 C33 C34 C35 -178.9(3) . .
C32 C33 C34 C35 -0.1(4) . .
F34 C34 C35 F35 0.1(4) . .
C33 C34 C35 F35 178.6(3) . .
F34 C34 C35 C36 179.7(3) . .
C33 C34 C35 C36 -1.8(5) . .
F35 C35 C36 F36 1.2(4) . .
C34 C35 C36 F36 -178.4(3) . .
F35 C35 C36 C31 -178.2(3) . .
C34 C35 C36 C31 2.2(5) . .
C32 C31 C36 F36 -180.0(2) . .
B C31 C36 F36 2.4(4) . .
C32 C31 C36 C35 -0.6(4) . .
B C31 C36 C35 -178.3(3) . .
C46 C41 C42 F42 -180.0(2) . .
B C41 C42 F42 -1.0(4) . .
C46 C41 C42 C43 0.1(4) . .
B C41 C42 C43 179.0(3) . .
F42 C42 C43 F43 0.1(4) . .
C41 C42 C43 F43 -179.9(3) . .
F42 C42 C43 C44 179.8(3) . .
C41 C42 C43 C44 -0.3(5) . .
F43 C43 C44 F44 -0.5(5) . .
C42 C43 C44 F44 179.9(3) . .
F43 C43 C44 C45 -179.5(3) . .
C42 C43 C44 C45 0.9(5) . .
F44 C44 C45 F45 -0.5(5) . .
C43 C44 C45 F45 178.5(3) . .
F44 C44 C45 C46 179.7(3) . .
C43 C44 C45 C46 -1.4(5) . .
F45 C45 C46 F46 1.0(5) . .
C44 C45 C46 F46 -179.2(3) . .
F45 C45 C46 C41 -178.6(3) . .
C44 C45 C46 C41 1.2(5) . .
C42 C41 C46 F46 179.9(3) . .
B C41 C46 F46 1.1(5) . .
C42 C41 C46 C45 -0.5(4) . .
B C41 C46 C45 -179.3(3) . .
C32 C31 B C41 127.5(3) . .
C36 C31 B C41 -55.2(3) . .
C32 C31 B C3 -109.6(3) . .
C36 C31 B C3 67.6(3) . .
C32 C31 B C2 17.4(4) . .
C36 C31 B C2 -165.3(2) . .
C46 C41 B C31 128.2(3) . .
C42 C41 B C31 -50.6(3) . .
C46 C41 B C3 11.7(4) . .
C42 C41 B C3 -167.0(2) . .
C46 C41 B C2 -115.0(3) . .
C42 C41 B C2 66.3(3) . .
Ta C3 B C31 118.66(18) . .
Ta C3 B C41 -124.7(2) . .
Ta C3 B C2 -5.6(2) . .
C1 C2 B C31 -115.1(3) . .
Ta C2 B C31 -116.4(2) . .
C1 C2 B C41 132.1(3) . .
Ta C2 B C41 130.80(18) . .
C1 C2 B C3 6.0(4) . .
Ta C2 B C3 4.6(2) . .
Cl1S C1S C1S Cl1S 180.0 3 3
